data_2217144
loop_
_publ_author_name
'Hoong-Kun Fun'
'Suchada Chantrapromma'
'Subrata Jana'
'Anita Hazra'
'Shyamaprosad Goswami'

_publ_section_title <i>N</i>^2^,<i>N</i>^2'^-Bis(2,2-dimethylpropanoyl)benzene-1,3-dicarbohydrazide
_journal_coeditor_code IS2255
_journal_issue 1
_journal_name_full 'Acta Crystallographica Section E'
_journal_page_first o175
_journal_page_last o176
_journal_paper_doi 10.1107/S1600536807063210
_journal_volume 64
_journal_year 2008
_chemical_formula_iupac 'C18 H26 N4 O4'
_chemical_formula_moiety 'C18 H26 N4 O4'
_chemical_formula_sum 'C18 H26 N4 O4'
_chemical_formula_weight 362.43
_chemical_melting_point 'over 523'
_chemical_name_systematic
;
N^2^,N^2'^-Bis(2,2-dimethylpropanoyl)benzene-1,3-dicarbohydrazide
;
_space_group_IT_number 14
_symmetry_cell_setting monoclinic
_symmetry_space_group_name_Hall '-P 2ybc'
_symmetry_space_group_name_H-M 'P 1 21/c 1'
_atom_sites_solution_hydrogens geom
_atom_sites_solution_primary direct
_atom_sites_solution_secondary difmap
_audit_creation_method SHELXL-97
_cell_angle_alpha 90.00
_cell_angle_beta 96.050(2)
_cell_angle_gamma 90.00
_cell_formula_units_Z 4
_cell_length_a 7.1853(2)
_cell_length_b 14.8928(4)
_cell_length_c 17.1656(5)
_cell_measurement_reflns_used 5301
_cell_measurement_temperature 100.00(10)
_cell_measurement_theta_max 30.00
_cell_measurement_theta_min 2.39
_cell_volume 1826.65(9)
_computing_cell_refinement 'APEX2 (Bruker, 2005)'
_computing_data_collection 'APEX2 (Bruker, 2005)'
_computing_data_reduction 'SAINT (Bruker, 2005)'
_computing_molecular_graphics 'SHELXTL (Sheldrick, 1998)'
_computing_publication_material
;
SHELXTL and PLATON (Spek, 2003)
;
_computing_structure_refinement 'SHELXTL (Sheldrick, 1998)'
_computing_structure_solution 'SHELXTL (Sheldrick, 1998)'
_diffrn_ambient_temperature 100.00(10)
_diffrn_detector_area_resol_mean 8.33
_diffrn_measured_fraction_theta_full 0.996
_diffrn_measured_fraction_theta_max 0.996
_diffrn_measurement_device_type
;
Bruker SMART APEXII CCD area-detector diffractometer
;
_diffrn_measurement_method '\w scans'
_diffrn_radiation_monochromator graphite
_diffrn_radiation_source 'fine-focus sealed tube'
_diffrn_radiation_type MoK\a
_diffrn_radiation_wavelength 0.71073
_diffrn_reflns_av_R_equivalents 0.0710
_diffrn_reflns_av_sigmaI/netI 0.0455
_diffrn_reflns_limit_h_max 10
_diffrn_reflns_limit_h_min -10
_diffrn_reflns_limit_k_max 20
_diffrn_reflns_limit_k_min -20
_diffrn_reflns_limit_l_max 24
_diffrn_reflns_limit_l_min -24
_diffrn_reflns_number 34290
_diffrn_reflns_theta_full 30.00
_diffrn_reflns_theta_max 30.00
_diffrn_reflns_theta_min 2.39
_diffrn_standards_number 0
_exptl_absorpt_coefficient_mu 0.095
_exptl_absorpt_correction_T_max 0.9929
_exptl_absorpt_correction_T_min 0.9485
_exptl_absorpt_correction_type multi-scan
_exptl_absorpt_process_details '(<i>SADABS</i>; Bruker, 2005)'
_exptl_crystal_colour Colorless
_exptl_crystal_density_diffrn 1.318
_exptl_crystal_density_method 'not measured'
_exptl_crystal_description Needle
_exptl_crystal_F_000 776
_exptl_crystal_size_max 0.56
_exptl_crystal_size_mid 0.10
_exptl_crystal_size_min 0.08
_refine_diff_density_max 0.457
_refine_diff_density_min -0.278
_refine_ls_extinction_method none
_refine_ls_goodness_of_fit_ref 1.062
_refine_ls_hydrogen_treatment mixed
_refine_ls_matrix_type full
_refine_ls_number_parameters 257
_refine_ls_number_reflns 5301
_refine_ls_number_restraints 0
_refine_ls_restrained_S_all 1.062
_refine_ls_R_factor_all 0.0826
_refine_ls_R_factor_gt 0.0548
_refine_ls_shift/su_max_lt 0.001
_refine_ls_shift/su_mean <0.001
_refine_ls_structure_factor_coef Fsqd
_refine_ls_weighting_details 'calc w=1/[\s^2^(Fo^2^)+(0.0619P)^2^+0.4134P] where P=(Fo^2^+2Fc^2^)/3'
_refine_ls_weighting_scheme calc
_refine_ls_wR_factor_gt 0.1277
_refine_ls_wR_factor_ref 0.1408
_reflns_number_gt 3858
_reflns_number_total 5301
_reflns_threshold_expression 'I > 2\s(I)'
_cod_data_source_file is2255.cif
_cod_data_source_block I
_cod_depositor_comments
;
The following automatic conversions were performed:
'_symmetry_cell_setting' value 'Monoclinic' changed to 'monoclinic'
according to '/home/saulius/struct/CIF-dictionaries/cif_core.dic'
dictionary named 'cif_core.dic' version 2.4.1 from 2010-06-29.

Automatic conversion script
Id: cif_fix_enum 1527 2010-12-29 10:47:43Z saulius 

The following automatic conversions were performed:

'_symmetry_cell_setting' value 'Monoclinic' changed to 'monoclinic'
according to /home/saulius/struct/CIF-dictionaries/cif_core.dic
dictionary named 'cif_core.dic' version 2.4.1 from 2010-06-29.

Automatic conversion script
Id: cif_fix_values 1715 2011-07-08 13:25:40Z adriana 
;
_cod_original_sg_symbol_H-M 'P 21/c'
_cod_database_code 2217144
_cod_database_fobs_code 2217144

loop_
_symmetry_equiv_pos_as_xyz
'x, y, z'
'-x, y+1/2, -z+1/2'
'-x, -y, -z'
'x, -y-1/2, z-1/2'

loop_
_atom_site_type_symbol
_atom_site_label
_atom_site_fract_x
_atom_site_fract_y
_atom_site_fract_z
_atom_site_U_iso_or_equiv
_atom_site_adp_type
_atom_site_calc_flag
_atom_site_refinement_flags
_atom_site_occupancy
O O1 0.60769(16) 0.05613(7) 0.25206(6) 0.0237(3) Uani d . 1
O O2 0.38220(15) 0.21786(7) 0.36444(6) 0.0184(2) Uani d . 1
O O3 0.11704(15) 0.22624(7) 0.62797(6) 0.0187(2) Uani d . 1
O O4 -0.10708(16) 0.07187(7) 0.73429(6) 0.0240(3) Uani d . 1
N N1 0.33903(19) 0.13157(8) 0.22251(7) 0.0184(3) Uani d . 1
N N2 0.27315(19) 0.09916(9) 0.29066(7) 0.0184(3) Uani d . 1
N N3 0.23552(18) 0.11418(8) 0.70784(7) 0.0172(3) Uani d . 1
N N4 0.15571(19) 0.14796(8) 0.77239(7) 0.0173(3) Uani d . 1
C C1 0.2816(2) -0.00484(9) 0.43413(8) 0.0159(3) Uani d . 1
H H1A 0.3021 -0.0379 0.3899 0.019 Uiso calc R 1
C C2 0.2495(2) -0.04858(9) 0.50312(8) 0.0171(3) Uani d . 1
H H2A 0.2474 -0.1110 0.5046 0.021 Uiso calc R 1
C C3 0.2207(2) 0.00018(9) 0.56966(8) 0.0157(3) Uani d . 1
H H3A 0.1998 -0.0295 0.6156 0.019 Uiso calc R 1
C C4 0.2231(2) 0.09396(9) 0.56759(7) 0.0142(3) Uani d . 1
C C5 0.25445(19) 0.13769(9) 0.49847(7) 0.0150(3) Uani d . 1
H H5A 0.2563 0.2001 0.4969 0.018 Uiso calc R 1
C C6 0.2831(2) 0.08878(9) 0.43155(7) 0.0143(3) Uani d . 1
C C7 0.3208(2) 0.14076(9) 0.36016(8) 0.0152(3) Uani d . 1
C C8 0.5108(2) 0.10397(9) 0.20601(8) 0.0177(3) Uani d . 1
C C9 0.5743(2) 0.13472(10) 0.12760(9) 0.0219(3) Uani d . 1
C C10 0.7443(3) 0.07870(14) 0.11231(11) 0.0404(5) Uani d . 1
H H10A 0.8442 0.0897 0.1529 0.061 Uiso calc R 1
H H10B 0.7840 0.0950 0.0625 0.061 Uiso calc R 1
H H10C 0.7118 0.0162 0.1119 0.061 Uiso calc R 1
C C11 0.6266(3) 0.23490(11) 0.13166(10) 0.0281(4) Uani d . 1
H H11A 0.7375 0.2430 0.1673 0.042 Uiso calc R 1
H H11B 0.5257 0.2687 0.1496 0.042 Uiso calc R 1
H H11C 0.6494 0.2555 0.0805 0.042 Uiso calc R 1
C C12 0.4177(3) 0.11974(11) 0.06080(9) 0.0270(4) Uani d . 1
H H12A 0.3870 0.0570 0.0573 0.040 Uiso calc R 1
H H12B 0.4593 0.1394 0.0123 0.040 Uiso calc R 1
H H12C 0.3090 0.1534 0.0711 0.040 Uiso calc R 1
C C13 0.1843(2) 0.15065(9) 0.63621(8) 0.0151(3) Uani d . 1
C C14 -0.0226(2) 0.12316(9) 0.78142(8) 0.0166(3) Uani d . 1
C C15 -0.1087(2) 0.16126(10) 0.85232(8) 0.0185(3) Uani d . 1
C C16 -0.2991(3) 0.11803(12) 0.85580(10) 0.0298(4) Uani d . 1
H H16A -0.2844 0.0542 0.8613 0.045 Uiso calc R 1
H H16B -0.3778 0.1312 0.8085 0.045 Uiso calc R 1
H H16C -0.3554 0.1414 0.8999 0.045 Uiso calc R 1
C C17 -0.1340(2) 0.26337(10) 0.84314(9) 0.0242(3) Uani d . 1
H H17A -0.2175 0.2759 0.7970 0.036 Uiso calc R 1
H H17B -0.0148 0.2908 0.8384 0.036 Uiso calc R 1
H H17C -0.1853 0.2871 0.8883 0.036 Uiso calc R 1
C C18 0.0197(2) 0.14110(12) 0.92760(8) 0.0259(4) Uani d . 1
H H18A 0.0268 0.0774 0.9357 0.039 Uiso calc R 1
H H18B -0.0301 0.1690 0.9714 0.039 Uiso calc R 1
H H18C 0.1426 0.1643 0.9228 0.039 Uiso calc R 1
H H1N1 0.269(3) 0.1724(13) 0.1938(11) 0.032(5) Uiso d . 1
H H1N2 0.235(3) 0.0455(12) 0.2878(10) 0.019(4) Uiso d . 1
H H1N3 0.276(3) 0.0588(12) 0.7132(10) 0.023(5) Uiso d . 1
H H1N4 0.215(3) 0.1885(12) 0.8028(11) 0.025(5) Uiso d . 1

loop_
_atom_site_aniso_label
_atom_site_aniso_U_11
_atom_site_aniso_U_22
_atom_site_aniso_U_33
_atom_site_aniso_U_12
_atom_site_aniso_U_13
_atom_site_aniso_U_23
O1 0.0249(6) 0.0224(5) 0.0232(5) 0.0051(4) -0.0001(5) 0.0054(4)
O2 0.0197(6) 0.0175(5) 0.0182(5) -0.0023(4) 0.0031(4) 0.0015(4)
O3 0.0208(6) 0.0174(5) 0.0184(5) 0.0020(4) 0.0041(4) 0.0004(4)
O4 0.0255(6) 0.0245(5) 0.0217(5) -0.0061(5) 0.0013(5) -0.0053(4)
N1 0.0213(7) 0.0212(6) 0.0133(5) 0.0034(5) 0.0050(5) 0.0042(5)
N2 0.0246(7) 0.0188(6) 0.0127(5) -0.0039(5) 0.0057(5) 0.0006(4)
N3 0.0217(7) 0.0184(6) 0.0123(5) 0.0038(5) 0.0049(5) -0.0008(4)
N4 0.0192(7) 0.0203(6) 0.0131(5) -0.0009(5) 0.0050(5) -0.0044(4)
C1 0.0166(7) 0.0180(6) 0.0133(6) 0.0001(5) 0.0024(5) -0.0026(5)
C2 0.0183(7) 0.0148(6) 0.0183(6) -0.0005(5) 0.0020(5) 0.0001(5)
C3 0.0157(7) 0.0176(6) 0.0139(6) -0.0008(5) 0.0021(5) 0.0008(5)
C4 0.0113(7) 0.0180(6) 0.0132(6) 0.0003(5) 0.0012(5) -0.0015(5)
C5 0.0142(7) 0.0151(6) 0.0155(6) -0.0009(5) 0.0015(5) -0.0002(5)
C6 0.0116(7) 0.0177(6) 0.0133(6) -0.0011(5) 0.0005(5) 0.0006(5)
C7 0.0123(7) 0.0179(6) 0.0157(6) 0.0018(5) 0.0025(5) 0.0008(5)
C8 0.0215(8) 0.0157(6) 0.0160(6) -0.0003(5) 0.0024(5) -0.0004(5)
C9 0.0231(8) 0.0247(7) 0.0192(7) 0.0043(6) 0.0078(6) 0.0055(6)
C10 0.0371(12) 0.0497(11) 0.0387(10) 0.0206(9) 0.0236(9) 0.0158(9)
C11 0.0261(9) 0.0297(8) 0.0287(8) -0.0028(7) 0.0037(7) 0.0079(7)
C12 0.0373(10) 0.0286(8) 0.0157(7) -0.0005(7) 0.0059(6) 0.0005(6)
C13 0.0126(7) 0.0172(6) 0.0158(6) -0.0019(5) 0.0026(5) -0.0003(5)
C14 0.0197(8) 0.0153(6) 0.0148(6) -0.0008(5) 0.0028(5) 0.0010(5)
C15 0.0183(8) 0.0201(7) 0.0180(6) -0.0006(6) 0.0061(5) -0.0014(5)
C16 0.0243(9) 0.0319(9) 0.0350(9) -0.0069(7) 0.0121(7) -0.0048(7)
C17 0.0245(9) 0.0225(7) 0.0265(7) 0.0012(6) 0.0067(6) -0.0031(6)
C18 0.0290(9) 0.0340(9) 0.0155(7) 0.0056(7) 0.0057(6) -0.0006(6)

loop_
_atom_type_symbol
_atom_type_description
_atom_type_scat_dispersion_real
_atom_type_scat_dispersion_imag
_atom_type_scat_source
C C 0.0033 0.0016 'International Tables Vol C Tables 4.2.6.8 and 6.1.1.4'
H H 0.0000 0.0000 'International Tables Vol C Tables 4.2.6.8 and 6.1.1.4'
N N 0.0061 0.0033 'International Tables Vol C Tables 4.2.6.8 and 6.1.1.4'
O O 0.0106 0.0060 'International Tables Vol C Tables 4.2.6.8 and 6.1.1.4'

loop_
_geom_angle_atom_site_label_1
_geom_angle_atom_site_label_2
_geom_angle_atom_site_label_3
_geom_angle
C8 N1 N2 117.82(12)
C8 N1 H1N1 123.8(13)
N2 N1 H1N1 118.3(13)
C7 N2 N1 120.25(12)
C7 N2 H1N2 122.2(12)
N1 N2 H1N2 114.5(12)
C13 N3 N4 118.68(12)
C13 N3 H1N3 121.8(12)
N4 N3 H1N3 114.6(12)
C14 N4 N3 117.68(12)
C14 N4 H1N4 121.6(12)
N3 N4 H1N4 120.4(12)
C2 C1 C6 119.81(12)
C2 C1 H1A 120.1
C6 C1 H1A 120.1
C3 C2 C1 120.54(13)
C3 C2 H2A 119.7
C1 C2 H2A 119.7
C2 C3 C4 119.93(12)
C2 C3 H3A 120.0
C4 C3 H3A 120.0
C5 C4 C3 119.52(12)
C5 C4 C13 117.80(12)
C3 C4 C13 122.63(12)
C4 C5 C6 120.60(13)
C4 C5 H5A 119.7
C6 C5 H5A 119.7
C5 C6 C1 119.60(12)
C5 C6 C7 117.34(12)
C1 C6 C7 123.03(12)
O2 C7 N2 122.34(12)
O2 C7 C6 121.90(12)
N2 C7 C6 115.66(12)
O1 C8 N1 120.54(13)
O1 C8 C9 122.55(14)
N1 C8 C9 116.91(12)
C10 C9 C12 109.22(14)
C10 C9 C8 107.75(13)
C12 C9 C8 110.45(13)
C10 C9 C11 109.98(15)
C12 C9 C11 109.34(12)
C8 C9 C11 110.08(12)
C9 C10 H10A 109.5
C9 C10 H10B 109.5
H10A C10 H10B 109.5
C9 C10 H10C 109.5
H10A C10 H10C 109.5
H10B C10 H10C 109.5
C9 C11 H11A 109.5
C9 C11 H11B 109.5
H11A C11 H11B 109.5
C9 C11 H11C 109.5
H11A C11 H11C 109.5
H11B C11 H11C 109.5
C9 C12 H12A 109.5
C9 C12 H12B 109.5
H12A C12 H12B 109.5
C9 C12 H12C 109.5
H12A C12 H12C 109.5
H12B C12 H12C 109.5
O3 C13 N3 122.45(12)
O3 C13 C4 121.99(12)
N3 C13 C4 115.51(12)
O4 C14 N4 120.13(13)
O4 C14 C15 122.80(14)
N4 C14 C15 117.07(12)
C16 C15 C14 108.38(12)
C16 C15 C18 110.34(13)
C14 C15 C18 109.82(12)
C16 C15 C17 109.03(13)
C14 C15 C17 109.77(12)
C18 C15 C17 109.48(12)
C15 C16 H16A 109.5
C15 C16 H16B 109.5
H16A C16 H16B 109.5
C15 C16 H16C 109.5
H16A C16 H16C 109.5
H16B C16 H16C 109.5
C15 C17 H17A 109.5
C15 C17 H17B 109.5
H17A C17 H17B 109.5
C15 C17 H17C 109.5
H17A C17 H17C 109.5
H17B C17 H17C 109.5
C15 C18 H18A 109.5
C15 C18 H18B 109.5
H18A C18 H18B 109.5
C15 C18 H18C 109.5
H18A C18 H18C 109.5
H18B C18 H18C 109.5

loop_
_geom_bond_atom_site_label_1
_geom_bond_atom_site_label_2
_geom_bond_distance
O1 C8 1.2252(17)
O2 C7 1.2295(17)
O3 C13 1.2273(17)
O4 C14 1.2261(17)
N1 C8 1.359(2)
N1 N2 1.3935(16)
N1 H1N1 0.90(2)
N2 C7 1.3559(17)
N2 H1N2 0.844(18)
N3 C13 1.3592(17)
N3 N4 1.3942(16)
N3 H1N3 0.876(18)
N4 C14 1.357(2)
N4 H1N4 0.879(19)
C1 C2 1.3920(18)
C1 C6 1.3951(19)
C1 H1A 0.9300
C2 C3 1.3874(19)
C2 H2A 0.9300
C3 C4 1.3973(19)
C3 H3A 0.9300
C4 C5 1.3926(18)
C4 C13 1.4990(19)
C5 C6 1.3937(18)
C5 H5A 0.9300
C6 C7 1.4979(19)
C8 C9 1.536(2)
C9 C10 1.525(2)
C9 C12 1.536(2)
C9 C11 1.538(2)
C10 H10A 0.9600
C10 H10B 0.9600
C10 H10C 0.9600
C11 H11A 0.9600
C11 H11B 0.9600
C11 H11C 0.9600
C12 H12A 0.9600
C12 H12B 0.9600
C12 H12C 0.9600
C14 C15 1.5314(19)
C15 C16 1.519(2)
C15 C18 1.536(2)
C15 C17 1.538(2)
C16 H16A 0.9600
C16 H16B 0.9600
C16 H16C 0.9600
C17 H17A 0.9600
C17 H17B 0.9600
C17 H17C 0.9600
C18 H18A 0.9600
C18 H18B 0.9600
C18 H18C 0.9600

loop_
_geom_hbond_atom_site_label_D
_geom_hbond_atom_site_label_H
_geom_hbond_atom_site_label_A
_geom_hbond_site_symmetry_A
_geom_hbond_distance_DH
_geom_hbond_distance_HA
_geom_hbond_distance_DA
_geom_hbond_angle_DHA
_geom_hbond_publ_flag
N1 H1N1 O3 4_565 0.90(2) 2.12(2) 3.0193(16) 176.7(16) y
N2 H1N2 O4 3_556 0.845(18) 1.993(19) 2.8262(17) 169(2) y
N3 H1N3 O1 3_656 0.876(18) 1.969(18) 2.8307(16) 167.3(16) y
N4 H1N4 O2 4_566 0.878(19) 2.059(19) 2.9320(16) 172.3(19) y
C1 H1A O4 3_556 0.93 2.4768 3.1879(17) 133 y
C3 H3A O1 3_656 0.93 2.5630 3.2854(17) 135 y
C12 H12C O3 4_565 0.96 2.5204 3.433(2) 159 y
C18 H18C N4 1_555 0.96 2.6049 2.9347(19) 100 y

loop_
_geom_torsion_atom_site_label_1
_geom_torsion_atom_site_label_2
_geom_torsion_atom_site_label_3
_geom_torsion_atom_site_label_4
_geom_torsion
C8 N1 N2 C7 85.19(17)
C13 N3 N4 C14 76.61(17)
C6 C1 C2 C3 -0.6(2)
C1 C2 C3 C4 0.2(2)
C2 C3 C4 C5 0.0(2)
C2 C3 C4 C13 177.12(13)
C3 C4 C5 C6 0.1(2)
C13 C4 C5 C6 -177.15(13)
C4 C5 C6 C1 -0.5(2)
C4 C5 C6 C7 -178.47(13)
C2 C1 C6 C5 0.7(2)
C2 C1 C6 C7 178.61(13)
N1 N2 C7 O2 17.9(2)
N1 N2 C7 C6 -165.58(12)
C5 C6 C7 O2 22.5(2)
C1 C6 C7 O2 -155.42(14)
C5 C6 C7 N2 -154.00(13)
C1 C6 C7 N2 28.1(2)
N2 N1 C8 O1 -3.9(2)
N2 N1 C8 C9 175.47(12)
O1 C8 C9 C10 13.0(2)
N1 C8 C9 C10 -166.35(14)
O1 C8 C9 C12 132.24(15)
N1 C8 C9 C12 -47.12(17)
O1 C8 C9 C11 -106.92(16)
N1 C8 C9 C11 73.72(17)
N4 N3 C13 O3 21.9(2)
N4 N3 C13 C4 -160.69(12)
C5 C4 C13 O3 25.5(2)
C3 C4 C13 O3 -151.62(15)
C5 C4 C13 N3 -151.89(13)
C3 C4 C13 N3 31.0(2)
N3 N4 C14 O4 0.9(2)
N3 N4 C14 C15 -179.64(12)
O4 C14 C15 C16 5.10(19)
N4 C14 C15 C16 -174.36(13)
O4 C14 C15 C18 125.70(15)
N4 C14 C15 C18 -53.76(17)
O4 C14 C15 C17 -113.89(16)
N4 C14 C15 C17 66.65(16)

loop_
_cod_related_entry_id
_cod_related_entry_database
_cod_related_entry_code
1 ChemSpider 1136774
